data_7243192
loop_
_publ_author_name
'Kunfi, Attila'
'Jablonkai, Istv\'an'
'Gazdag, Tam\'as'
'Mayer, P\'eter J.'
'Kalapos, P\'eter P\'al'
'N\'emeth, Krisztina'
'Holczbauer, Tam\'as'
'London, G\'abor'

_publ_section_title
;
 A photoresponsive palladium complex of an azopyridyl-triazole ligand:
 light-controlled solubility drives catalytic activity in the Suzuki
 coupling reaction
;
_journal_issue 38
_journal_name_full 'RSC Advances'
_journal_page_first 23419
_journal_page_last 23429
_journal_paper_doi 10.1039/D1RA03838A
_journal_volume 11
_journal_year 2021
_chemical_formula_moiety 'C20 H16 N6'
_chemical_formula_sum 'C20 H16 N6'
_chemical_formula_weight 340.39
_chemical_name_systematic
;
(E)-2-(1-benzyl-1H-1,2,3-triazol-4-yl)-5-(phenyldiazenyl)pyridine
;
_space_group_crystal_system triclinic
_space_group_IT_number 2
_space_group_name_Hall '-P 1'
_space_group_name_H-M_alt 'P -1'
_atom_sites_solution_hydrogens mixed
_atom_sites_solution_primary direct
_atom_sites_solution_secondary direct
_audit_creation_method SHELXL-2018/3
_audit_update_record
;
2020-12-15 deposited with the CCDC.	2021-07-02 downloaded from the CCDC.
;
_cell_angle_alpha 73.354(5)
_cell_angle_beta 81.870(6)
_cell_angle_gamma 81.835(6)
_cell_formula_units_Z 2
_cell_length_a 5.8998(2)
_cell_length_b 9.3629(3)
_cell_length_c 15.9508(6)
_cell_measurement_reflns_used 16531
_cell_measurement_temperature 153(2)
_cell_measurement_theta_max 68.31
_cell_measurement_theta_min 4.96
_cell_volume 830.90(6)
_computing_cell_refinement
;
RAPID-AUTO (Rigaku Corp., Tokyo, Japan, 2015)
;
_computing_data_collection
;
RAPID-AUTO (Rigaku Corp., Tokyo, Japan, 2015)
;
_computing_data_reduction
;
RAPID-AUTO (Rigaku Corp., Tokyo, Japan, 2015)
;
_computing_molecular_graphics
;
Spek, A.L. (2003). J.Appl.Cryst. 36,7-13.

Olex2 1.3 (Dolomanov et al., 2009)
;
_computing_publication_material
;
C. F. Macrae, J. Appl. Cryst., 41, 466-470, 2008

Olex2 1.3 (Dolomanov et al., 2009)
;
_computing_structure_refinement
;
SHELXL-2018/3 (Sheldrick, 2018)
;
_computing_structure_solution
;
  Sheldrick, G. M. (2015). Acta Cryst. A71, 3-8.
;
_diffrn_ambient_temperature 153(2)
_diffrn_detector_area_resol_mean 10.0000
_diffrn_measured_fraction_theta_full 0.983
_diffrn_measured_fraction_theta_max 0.980
_diffrn_measurement_device_type 'Rigaku RAXIS-RAPID II'
_diffrn_measurement_method dtprofit.ref
_diffrn_radiation_detector RX
_diffrn_radiation_type CuK\a
_diffrn_radiation_wavelength 1.54187
_diffrn_reflns_av_R_equivalents 0.0475
_diffrn_reflns_av_unetI/netI 0.0301
_diffrn_reflns_Laue_measured_fraction_full 0.983
_diffrn_reflns_Laue_measured_fraction_max 0.980
_diffrn_reflns_limit_h_max 7
_diffrn_reflns_limit_h_min -7
_diffrn_reflns_limit_k_max 11
_diffrn_reflns_limit_k_min -11
_diffrn_reflns_limit_l_max 18
_diffrn_reflns_limit_l_min -19
_diffrn_reflns_number 17869
_diffrn_reflns_point_group_measured_fraction_full 0.983
_diffrn_reflns_point_group_measured_fraction_max 0.980
_diffrn_reflns_theta_full 67.687
_diffrn_reflns_theta_max 68.230
_diffrn_reflns_theta_min 4.959
_diffrn_source 'Sealed Tube'
_exptl_absorpt_coefficient_mu 0.685
_exptl_absorpt_correction_T_max 0.947750
_exptl_absorpt_correction_T_min 0.834433
_exptl_absorpt_correction_type numerical
_exptl_absorpt_process_details
;
 T.Higashi, Numerical Absorption Correction, NUMABS, 2002
 NUMABS, Numerical Absorption correction Program (T.Higashi, 2011)
;
_exptl_crystal_colour orange
_exptl_crystal_density_diffrn 1.361
_exptl_crystal_density_method 'not measured'
_exptl_crystal_description chunk
_exptl_crystal_F_000 356
_exptl_crystal_size_max 0.400
_exptl_crystal_size_mid 0.400
_exptl_crystal_size_min 0.130
_refine_diff_density_max 0.163
_refine_diff_density_min -0.150
_refine_diff_density_rms 0.033
_refine_ls_extinction_coef 0.0056(6)
_refine_ls_extinction_expression Fc^*^=kFc[1+0.001xFc^2^\l^3^/sin(2\q)]^-1/4^
_refine_ls_extinction_method 'SHELXL-2018/3 (Sheldrick 2018)'
_refine_ls_goodness_of_fit_ref 1.105
_refine_ls_hydrogen_treatment mixed
_refine_ls_matrix_type full
_refine_ls_number_parameters 240
_refine_ls_number_reflns 2979
_refine_ls_number_restraints 0
_refine_ls_restrained_S_all 1.105
_refine_ls_R_factor_all 0.0484
_refine_ls_R_factor_gt 0.0432
_refine_ls_shift/su_max 0.000
_refine_ls_shift/su_mean 0.000
_refine_ls_structure_factor_coef Fsqd
_refine_ls_weighting_details 'w=1/[\s^2^(Fo^2^)+(0.0372P)^2^+0.3023P] where P=(Fo^2^+2Fc^2^)/3'
_refine_ls_weighting_scheme calc
_refine_ls_wR_factor_gt 0.1054
_refine_ls_wR_factor_ref 0.1081
_reflns_Friedel_coverage 0.000
_reflns_number_gt 2720
_reflns_number_total 2979
_reflns_threshold_expression 'I > 2\s(I)'
_cod_data_source_file d1ra03838a2.cif
_cod_data_source_block shelx_CCDC1
_cod_database_code 7243192
_shelx_shelxl_version_number 2018/3
_shelx_space_group_comment
;
The symmetry employed for this shelxl refinement is uniquely defined
by the following loop, which should always be used as a source of
symmetry information in preference to the above space-group names.
They are only intended as comments.
;
_shelx_estimated_absorpt_t_min 0.771
_shelx_estimated_absorpt_t_max 0.916

loop_
_space_group_symop_operation_xyz
'x, y, z'
'-x, -y, -z'

loop_
_atom_site_label
_atom_site_type_symbol
_atom_site_fract_x
_atom_site_fract_y
_atom_site_fract_z
_atom_site_U_iso_or_equiv
_atom_site_adp_type
_atom_site_occupancy
_atom_site_site_symmetry_order
_atom_site_calc_flag
_atom_site_refinement_flags_posn
_atom_site_refinement_flags_adp
_atom_site_refinement_flags_occupancy
_atom_site_disorder_assembly
_atom_site_disorder_group
N1 N -0.0494(2) 0.77247(15) 0.05995(9) 0.0359(3) Uani 1 1 d . . . . .
N8 N 0.1160(2) 1.01121(16) 0.18152(9) 0.0396(3) Uani 1 1 d . . . . .
N9 N -0.0220(2) 1.07376(16) 0.23652(9) 0.0412(4) Uani 1 1 d . . . . .
N10 N -0.2348(2) 1.03650(14) 0.23751(8) 0.0341(3) Uani 1 1 d . . . . .
N19 N 0.3350(2) 0.61154(14) -0.09800(8) 0.0354(3) Uani 1 1 d . . . . .
N20 N 0.5432(2) 0.61482(15) -0.12821(9) 0.0366(3) Uani 1 1 d . . . . .
C2 C 0.0921(3) 0.85018(16) 0.08410(9) 0.0312(3) Uani 1 1 d . . . . .
C3 C 0.3228(3) 0.85506(19) 0.05043(10) 0.0362(4) Uani 1 1 d . . . . .
H3 H 0.417343 0.911381 0.069335 0.051 Uiso 1 1 calc R U . . .
C4 C 0.4127(3) 0.77807(18) -0.01017(10) 0.0361(4) Uani 1 1 d . . . . .
H4 H 0.569148 0.780970 -0.034389 0.051 Uiso 1 1 calc R U . . .
C5 C 0.2694(3) 0.69591(16) -0.03521(10) 0.0318(4) Uani 1 1 d . . . . .
C6 C 0.0412(3) 0.69767(18) 0.00110(11) 0.0368(4) Uani 1 1 d . . . . .
H6 H -0.056559 0.642304 -0.016998 0.052 Uiso 1 1 calc R U . . .
C7 C -0.0096(3) 0.93274(17) 0.14847(9) 0.0325(4) Uani 1 1 d . . . . .
C11 C -0.2336(3) 0.94882(17) 0.18399(10) 0.0331(4) Uani 1 1 d . . . . .
H11 H -0.371(3) 0.9093(18) 0.1778(10) 0.033(4) Uiso 1 1 d . . . . .
C12 C -0.4256(3) 1.07786(18) 0.29794(10) 0.0383(4) Uani 1 1 d . . . . .
H12A H -0.566072 1.110086 0.267052 0.057 Uiso 1 1 calc R U . . .
H12B H -0.389527 1.163765 0.316356 0.057 Uiso 1 1 calc R U . . .
C13 C -0.4717(3) 0.94924(17) 0.37868(10) 0.0338(4) Uani 1 1 d . . . . .
C14 C -0.2974(3) 0.8405(2) 0.41089(11) 0.0438(4) Uani 1 1 d . . . . .
H14 H -0.145670 0.845666 0.381696 0.061 Uiso 1 1 calc R U . . .
C15 C -0.3418(3) 0.7241(2) 0.48517(12) 0.0500(5) Uani 1 1 d . . . . .
H15 H -0.220905 0.649433 0.506324 0.070 Uiso 1 1 calc R U . . .
C16 C -0.5605(3) 0.7163(2) 0.52854(11) 0.0490(5) Uani 1 1 d . . . . .
H16 H -0.591137 0.636854 0.579829 0.069 Uiso 1 1 calc R U . . .
C17 C -0.7345(3) 0.8248(2) 0.49679(12) 0.0527(5) Uani 1 1 d . . . . .
H17 H -0.885731 0.820413 0.526542 0.074 Uiso 1 1 calc R U . . .
C18 C -0.6905(3) 0.9397(2) 0.42204(11) 0.0460(4) Uani 1 1 d . . . . .
H18 H -0.812303 1.013066 0.400262 0.064 Uiso 1 1 calc R U . . .
C21 C 0.6133(3) 0.53497(17) -0.19320(10) 0.0334(4) Uani 1 1 d . . . . .
C22 C 0.4777(3) 0.44395(18) -0.21513(10) 0.0386(4) Uani 1 1 d . . . . .
H22 H 0.328615 0.428272 -0.184992 0.054 Uiso 1 1 calc R U . . .
C23 C 0.5629(3) 0.37661(19) -0.28142(11) 0.0435(4) Uani 1 1 d . . . . .
H23 H 0.470709 0.315382 -0.297504 0.061 Uiso 1 1 calc R U . . .
C24 C 0.7809(3) 0.3975(2) -0.32455(11) 0.0447(4) Uani 1 1 d . . . . .
H24 H 0.837896 0.350695 -0.370030 0.063 Uiso 1 1 calc R U . . .
C25 C 0.9152(3) 0.4858(2) -0.30169(12) 0.0481(5) Uani 1 1 d . . . . .
H25 H 1.065346 0.499625 -0.331227 0.067 Uiso 1 1 calc R U . . .
C26 C 0.8326(3) 0.5549(2) -0.23570(11) 0.0437(4) Uani 1 1 d . . . . .
H26 H 0.925894 0.615565 -0.219701 0.061 Uiso 1 1 calc R U . . .

loop_
_atom_site_aniso_label
_atom_site_aniso_U_11
_atom_site_aniso_U_22
_atom_site_aniso_U_33
_atom_site_aniso_U_23
_atom_site_aniso_U_13
_atom_site_aniso_U_12
N1 0.0316(7) 0.0347(7) 0.0441(8) -0.0151(6) 0.0003(6) -0.0072(6)
N8 0.0417(8) 0.0441(8) 0.0366(7) -0.0140(6) -0.0034(6) -0.0109(6)
N9 0.0452(8) 0.0460(8) 0.0369(7) -0.0144(6) -0.0045(6) -0.0124(7)
N10 0.0395(7) 0.0339(7) 0.0298(6) -0.0082(5) -0.0050(5) -0.0059(6)
N19 0.0311(7) 0.0339(7) 0.0407(7) -0.0106(6) -0.0029(6) -0.0015(6)
N20 0.0323(7) 0.0370(7) 0.0400(7) -0.0109(6) -0.0006(6) -0.0046(6)
C2 0.0334(8) 0.0295(8) 0.0286(7) -0.0031(6) -0.0057(6) -0.0045(6)
C3 0.0353(9) 0.0430(9) 0.0331(8) -0.0101(7) -0.0063(6) -0.0109(7)
C4 0.0281(8) 0.0431(9) 0.0356(8) -0.0077(7) -0.0034(6) -0.0048(7)
C5 0.0306(8) 0.0287(8) 0.0343(8) -0.0058(6) -0.0045(6) -0.0020(6)
C6 0.0335(9) 0.0332(8) 0.0467(9) -0.0150(7) -0.0024(7) -0.0068(7)
C7 0.0359(8) 0.0317(8) 0.0290(7) -0.0037(6) -0.0068(6) -0.0069(7)
C11 0.0380(9) 0.0330(8) 0.0298(8) -0.0082(6) -0.0061(6) -0.0072(7)
C12 0.0445(9) 0.0365(9) 0.0342(8) -0.0124(7) -0.0050(7) 0.0019(7)
C13 0.0388(9) 0.0359(8) 0.0300(8) -0.0150(7) -0.0046(6) -0.0014(7)
C14 0.0375(9) 0.0452(10) 0.0425(9) -0.0055(8) -0.0010(7) -0.0006(8)
C15 0.0520(11) 0.0451(10) 0.0445(10) -0.0018(8) -0.0060(8) 0.0022(9)
C16 0.0590(12) 0.0504(11) 0.0356(9) -0.0066(8) -0.0004(8) -0.0147(9)
C17 0.0419(10) 0.0695(13) 0.0448(10) -0.0154(9) 0.0060(8) -0.0103(9)
C18 0.0403(10) 0.0543(11) 0.0424(9) -0.0162(8) -0.0048(7) 0.0047(8)
C21 0.0339(8) 0.0305(8) 0.0337(8) -0.0069(6) -0.0030(6) -0.0013(6)
C22 0.0391(9) 0.0380(9) 0.0375(8) -0.0077(7) -0.0011(7) -0.0084(7)
C23 0.0524(11) 0.0387(9) 0.0419(9) -0.0128(8) -0.0083(8) -0.0065(8)
C24 0.0510(11) 0.0431(10) 0.0383(9) -0.0140(8) -0.0046(8) 0.0073(8)
C25 0.0370(9) 0.0583(12) 0.0472(10) -0.0174(9) 0.0030(8) -0.0006(8)
C26 0.0367(9) 0.0495(10) 0.0475(10) -0.0179(8) -0.0001(7) -0.0073(8)

loop_
_atom_type_symbol
_atom_type_description
_atom_type_scat_dispersion_real
_atom_type_scat_dispersion_imag
_atom_type_scat_source
C C 0.0181 0.0091 'International Tables Vol C Tables 4.2.6.8 and 6.1.1.4'
H H 0.0000 0.0000 'International Tables Vol C Tables 4.2.6.8 and 6.1.1.4'
N N 0.0311 0.0180 'International Tables Vol C Tables 4.2.6.8 and 6.1.1.4'

loop_
_geom_angle_atom_site_label_1
_geom_angle_atom_site_label_2
_geom_angle_atom_site_label_3
_geom_angle
_geom_angle_site_symmetry_1
_geom_angle_site_symmetry_3
_geom_angle_publ_flag
C6 N1 C2 116.79(14) . . ?
N9 N8 C7 108.55(13) . . ?
N8 N9 N10 107.24(13) . . ?
C11 N10 N9 110.84(13) . . ?
C11 N10 C12 127.86(14) . . ?
N9 N10 C12 120.99(13) . . ?
N20 N19 C5 112.93(13) . . ?
N19 N20 C21 114.42(14) . . ?
N1 C2 C3 122.82(14) . . ?
N1 C2 C7 116.35(14) . . ?
C3 C2 C7 120.83(15) . . ?
C4 C3 C2 119.61(15) . . ?
C4 C3 H3 120.2 . . ?
C2 C3 H3 120.2 . . ?
C3 C4 C5 118.32(15) . . ?
C3 C4 H4 120.8 . . ?
C5 C4 H4 120.8 . . ?
C4 C5 C6 118.44(14) . . ?
C4 C5 N19 125.27(14) . . ?
C6 C5 N19 116.26(14) . . ?
N1 C6 C5 124.01(15) . . ?
N1 C6 H6 118.0 . . ?
C5 C6 H6 118.0 . . ?
N8 C7 C11 108.45(14) . . ?
N8 C7 C2 122.63(14) . . ?
C11 C7 C2 128.91(15) . . ?
N10 C11 C7 104.92(14) . . ?
N10 C11 H11 122.1(9) . . ?
C7 C11 H11 133.0(9) . . ?
N10 C12 C13 112.01(12) . . ?
N10 C12 H12A 109.2 . . ?
C13 C12 H12A 109.2 . . ?
N10 C12 H12B 109.2 . . ?
C13 C12 H12B 109.2 . . ?
H12A C12 H12B 107.9 . . ?
C18 C13 C14 118.74(15) . . ?
C18 C13 C12 119.95(14) . . ?
C14 C13 C12 121.30(15) . . ?
C13 C14 C15 120.68(16) . . ?
C13 C14 H14 119.7 . . ?
C15 C14 H14 119.7 . . ?
C16 C15 C14 120.18(17) . . ?
C16 C15 H15 119.9 . . ?
C14 C15 H15 119.9 . . ?
C15 C16 C17 119.30(17) . . ?
C15 C16 H16 120.4 . . ?
C17 C16 H16 120.4 . . ?
C16 C17 C18 120.42(17) . . ?
C16 C17 H17 119.8 . . ?
C18 C17 H17 119.8 . . ?
C13 C18 C17 120.67(16) . . ?
C13 C18 H18 119.7 . . ?
C17 C18 H18 119.7 . . ?
C26 C21 C22 120.45(15) . . ?
C26 C21 N20 114.90(15) . . ?
C22 C21 N20 124.65(14) . . ?
C23 C22 C21 119.01(16) . . ?
C23 C22 H22 120.5 . . ?
C21 C22 H22 120.5 . . ?
C22 C23 C24 120.64(17) . . ?
C22 C23 H23 119.7 . . ?
C24 C23 H23 119.7 . . ?
C25 C24 C23 120.04(16) . . ?
C25 C24 H24 120.0 . . ?
C23 C24 H24 120.0 . . ?
C24 C25 C26 120.22(17) . . ?
C24 C25 H25 119.9 . . ?
C26 C25 H25 119.9 . . ?
C21 C26 C25 119.63(17) . . ?
C21 C26 H26 120.2 . . ?
C25 C26 H26 120.2 . . ?

loop_
_geom_bond_atom_site_label_1
_geom_bond_atom_site_label_2
_geom_bond_distance
_geom_bond_site_symmetry_2
_geom_bond_publ_flag
N1 C6 1.336(2) . ?
N1 C2 1.341(2) . ?
N8 N9 1.3164(19) . ?
N8 C7 1.362(2) . ?
N9 N10 1.3467(19) . ?
N10 C11 1.342(2) . ?
N10 C12 1.4591(19) . ?
N19 N20 1.2557(18) . ?
N19 C5 1.426(2) . ?
N20 C21 1.428(2) . ?
C2 C3 1.393(2) . ?
C2 C7 1.470(2) . ?
C3 C4 1.371(2) . ?
C3 H3 0.9500 . ?
C4 C5 1.386(2) . ?
C4 H4 0.9500 . ?
C5 C6 1.388(2) . ?
C6 H6 0.9500 . ?
C7 C11 1.368(2) . ?
C11 H11 0.966(17) . ?
C12 C13 1.513(2) . ?
C12 H12A 0.9900 . ?
C12 H12B 0.9900 . ?
C13 C18 1.377(2) . ?
C13 C14 1.382(2) . ?
C14 C15 1.383(2) . ?
C14 H14 0.9500 . ?
C15 C16 1.376(3) . ?
C15 H15 0.9500 . ?
C16 C17 1.378(3) . ?
C16 H16 0.9500 . ?
C17 C18 1.380(3) . ?
C17 H17 0.9500 . ?
C18 H18 0.9500 . ?
C21 C26 1.384(2) . ?
C21 C22 1.390(2) . ?
C22 C23 1.382(2) . ?
C22 H22 0.9500 . ?
C23 C24 1.382(2) . ?
C23 H23 0.9500 . ?
C24 C25 1.373(3) . ?
C24 H24 0.9500 . ?
C25 C26 1.385(2) . ?
C25 H25 0.9500 . ?
C26 H26 0.9500 . ?

loop_
_geom_torsion_atom_site_label_1
_geom_torsion_atom_site_label_2
_geom_torsion_atom_site_label_3
_geom_torsion_atom_site_label_4
_geom_torsion
_geom_torsion_site_symmetry_1
_geom_torsion_site_symmetry_2
_geom_torsion_site_symmetry_3
_geom_torsion_site_symmetry_4
_geom_torsion_publ_flag
C7 N8 N9 N10 -0.71(17) . . . . ?
N8 N9 N10 C11 0.65(17) . . . . ?
N8 N9 N10 C12 174.74(12) . . . . ?
C5 N19 N20 C21 -178.29(12) . . . . ?
C6 N1 C2 C3 0.2(2) . . . . ?
C6 N1 C2 C7 179.66(13) . . . . ?
N1 C2 C3 C4 0.1(2) . . . . ?
C7 C2 C3 C4 -179.40(14) . . . . ?
C2 C3 C4 C5 -0.7(2) . . . . ?
C3 C4 C5 C6 1.1(2) . . . . ?
C3 C4 C5 N19 179.18(14) . . . . ?
N20 N19 C5 C4 1.8(2) . . . . ?
N20 N19 C5 C6 179.95(13) . . . . ?
C2 N1 C6 C5 0.3(2) . . . . ?
C4 C5 C6 N1 -0.9(2) . . . . ?
N19 C5 C6 N1 -179.16(14) . . . . ?
N9 N8 C7 C11 0.52(17) . . . . ?
N9 N8 C7 C2 179.38(13) . . . . ?
N1 C2 C7 N8 177.22(13) . . . . ?
C3 C2 C7 N8 -3.3(2) . . . . ?
N1 C2 C7 C11 -4.2(2) . . . . ?
C3 C2 C7 C11 175.35(15) . . . . ?
N9 N10 C11 C7 -0.32(16) . . . . ?
C12 N10 C11 C7 -173.90(14) . . . . ?
N8 C7 C11 N10 -0.12(17) . . . . ?
C2 C7 C11 N10 -178.88(14) . . . . ?
C11 N10 C12 C13 73.97(19) . . . . ?
N9 N10 C12 C13 -99.02(17) . . . . ?
N10 C12 C13 C18 -151.46(15) . . . . ?
N10 C12 C13 C14 29.1(2) . . . . ?
C18 C13 C14 C15 0.1(3) . . . . ?
C12 C13 C14 C15 179.50(16) . . . . ?
C13 C14 C15 C16 -0.7(3) . . . . ?
C14 C15 C16 C17 0.5(3) . . . . ?
C15 C16 C17 C18 0.3(3) . . . . ?
C14 C13 C18 C17 0.7(3) . . . . ?
C12 C13 C18 C17 -178.71(16) . . . . ?
C16 C17 C18 C13 -0.9(3) . . . . ?
N19 N20 C21 C26 171.42(14) . . . . ?
N19 N20 C21 C22 -8.0(2) . . . . ?
C26 C21 C22 C23 -1.6(2) . . . . ?
N20 C21 C22 C23 177.86(14) . . . . ?
C21 C22 C23 C24 0.9(2) . . . . ?
C22 C23 C24 C25 0.0(3) . . . . ?
C23 C24 C25 C26 -0.3(3) . . . . ?
C22 C21 C26 C25 1.3(3) . . . . ?
N20 C21 C26 C25 -178.20(15) . . . . ?
C24 C25 C26 C21 -0.3(3) . . . . ?
